data_8100934
loop_
_publ_author_name
'Kolev, Tsonko'
'Yancheva, Denitsa'
'Sch\"urmann, Markus'
'Kleb, Dirk-Chr.'
'Preut, Hans'
'Bleckmann, Paul'

_publ_section_title
;
Crystal structure of 4-[(4-N,N-dimethylaminophenylene)- amino]-3-ethoxy-
3-cyclobutene-1,2-dione, C~14~H~16~N~2~O~3~
;
_journal_issue 2
_journal_name_full 'Zeitschrift f\"ur Kristallographie - New Crystal Structures'
_journal_page_first 241
_journal_page_last 242
_journal_volume 216
_journal_year 2001
_chemical_formula_structural 'C14 H16 N2 O3'
_chemical_formula_sum 'C14 H16 N2 O3'
_chemical_formula_weight 260.29
_space_group_IT_number 2
_symmetry_cell_setting triclinic
_symmetry_space_group_name_Hall '-P 1'
_symmetry_space_group_name_H-M 'P -1'
_cell_angle_alpha 88.5449(9)
_cell_angle_beta 82.5333(9)
_cell_angle_gamma 69.2045(13)
_cell_formula_units_Z 2
_cell_length_a 6.30660(10)
_cell_length_b 7.5559(2)
_cell_length_c 14.7551(4)
_cell_measurement_temperature 291(1)
_cell_volume 651.57(3)
_diffrn_ambient_temperature 291(1)
_exptl_crystal_density_diffrn 1.327
_cod_database_code 8100934

loop_
_symmetry_equiv_pos_as_xyz
'x, y, z'
'-x, -y, -z'

loop_
_atom_site_label
_atom_site_type_symbol
_atom_site_fract_x
_atom_site_fract_y
_atom_site_fract_z
_atom_site_U_iso_or_equiv
_atom_site_adp_type
_atom_site_occupancy
_atom_site_calc_flag
_atom_site_refinement_flags
_atom_site_disorder_assembly
_atom_site_disorder_group
O1 O 0.75643(17) 0.39751(17) 0.18661(7) 0.0555(3) Uani 1 d . . .
O2 O 0.2471(2) 0.4309(2) 0.13762(9) 0.0825(5) Uani 1 d . . .
O3 O 0.11859(17) 0.33830(18) 0.34999(7) 0.0608(3) Uani 1 d . . .
N1 N 0.6538(2) 0.30536(18) 0.38560(8) 0.0437(3) Uani 1 d . . .
H1 H 0.788(3) 0.314(2) 0.3684(11) 0.056(5) Uiso 1 d . . .
N2 N 0.5009(2) 0.1128(2) 0.75254(9) 0.0659(4) Uani 1 d . . .
C1 C 0.6077(2) 0.2600(2) 0.47827(9) 0.0407(3) Uani 1 d . . .
C2 C 0.3960(3) 0.2619(3) 0.51697(11) 0.0566(4) Uani 1 d . . .
H2 H 0.270(3) 0.295(3) 0.4794(13) 0.078(6) Uiso 1 d . . .
C3 C 0.3615(3) 0.2148(3) 0.60705(12) 0.0577(4) Uani 1 d . . .
H3 H 0.211(4) 0.216(3) 0.6344(13) 0.078(6) Uiso 1 d . . .
C4 C 0.5365(2) 0.1638(2) 0.66223(10) 0.0456(4) Uani 1 d . . .
C5 C 0.7475(3) 0.1655(2) 0.62205(11) 0.0538(4) Uani 1 d . . .
H5 H 0.869(3) 0.133(2) 0.6577(12) 0.069(5) Uiso 1 d . . .
C6 C 0.7817(3) 0.2131(2) 0.53196(10) 0.0494(4) Uani 1 d . . .
H6 H 0.924(3) 0.220(3) 0.5058(12) 0.073(5) Uiso 1 d . . .
C7 C 0.6814(4) 0.0692(3) 0.80874(13) 0.0637(5) Uani 1 d . . .
H7A H 0.734(4) 0.176(3) 0.8155(15) 0.095(7) Uiso 1 d . . .
H7B H 0.817(4) -0.037(3) 0.7831(14) 0.090(6) Uiso 1 d . . .
H7C H 0.625(3) 0.038(3) 0.8675(16) 0.082(6) Uiso 1 d . . .
C8 C 0.2748(3) 0.1321(3) 0.79349(13) 0.0584(5) Uani 1 d . . .
H8A H 0.278(3) 0.101(3) 0.8578(15) 0.085(6) Uiso 1 d . . .
H8B H 0.212(3) 0.044(3) 0.7645(14) 0.082(6) Uiso 1 d . . .
H8C H 0.167(3) 0.258(3) 0.7897(12) 0.069(5) Uiso 1 d . . .
C9 C 0.5199(2) 0.34159(19) 0.32008(9) 0.0393(3) Uani 1 d . . .
C10 C 0.5659(2) 0.38292(19) 0.22867(9) 0.0415(4) Uani 1 d . . .
C11 C 0.3443(3) 0.3981(2) 0.20587(11) 0.0516(4) Uani 1 d . . .
C12 C 0.2854(2) 0.3542(2) 0.30463(10) 0.0455(4) Uani 1 d . . .
C13 C 0.7632(3) 0.4328(3) 0.08839(10) 0.0526(4) Uani 1 d . . .
H13A H 0.875(4) 0.493(3) 0.0787(14) 0.093(7) Uiso 1 d . . .
H13B H 0.610(3) 0.521(2) 0.0779(12) 0.069(5) Uiso 1 d . . .
C14 C 0.8329(6) 0.2542(3) 0.03592(15) 0.0849(7) Uani 1 d . . .
H14A H 0.988(5) 0.168(4) 0.050(2) 0.138(10) Uiso 1 d . . .
H14B H 0.717(5) 0.197(4) 0.051(2) 0.138(11) Uiso 1 d . . .
H14C H 0.850(3) 0.279(3) -0.0289(15) 0.081(6) Uiso 1 d . . .

loop_
_atom_site_aniso_label
_atom_site_aniso_U_11
_atom_site_aniso_U_22
_atom_site_aniso_U_33
_atom_site_aniso_U_23
_atom_site_aniso_U_13
_atom_site_aniso_U_12
O1 0.0455(6) 0.0931(8) 0.0379(6) 0.0066(5) -0.0022(4) -0.0384(6)
O2 0.0582(7) 0.1427(13) 0.0621(8) 0.0428(8) -0.0272(6) -0.0505(8)
O3 0.0371(6) 0.0937(9) 0.0564(7) 0.0152(6) -0.0032(5) -0.0311(6)
N1 0.0359(7) 0.0629(8) 0.0382(7) 0.0026(5) -0.0006(5) -0.0261(6)
N2 0.0480(8) 0.1047(12) 0.0464(8) 0.0229(7) -0.0050(6) -0.0306(8)
C1 0.0379(7) 0.0471(8) 0.0392(8) -0.0002(6) -0.0007(6) -0.0191(6)
C2 0.0427(9) 0.0900(12) 0.0467(9) 0.0113(8) -0.0090(7) -0.0349(8)
C3 0.0413(9) 0.0890(12) 0.0501(9) 0.0118(8) -0.0035(7) -0.0335(8)
C4 0.0411(8) 0.0545(8) 0.0421(8) 0.0062(6) -0.0030(6) -0.0192(7)
C5 0.0380(8) 0.0765(11) 0.0493(9) 0.0113(8) -0.0088(7) -0.0229(7)
C6 0.0333(8) 0.0692(10) 0.0472(9) 0.0074(7) -0.0013(6) -0.0218(7)
C7 0.0668(12) 0.0825(13) 0.0486(10) 0.0125(9) -0.0149(9) -0.0331(11)
C8 0.0537(10) 0.0720(12) 0.0484(10) 0.0095(9) 0.0043(8) -0.0253(9)
C9 0.0357(7) 0.0426(7) 0.0412(8) -0.0011(6) -0.0017(6) -0.0169(6)
C10 0.0382(7) 0.0504(8) 0.0392(8) 0.0029(6) -0.0002(6) -0.0215(6)
C11 0.0412(8) 0.0651(10) 0.0533(9) 0.0133(7) -0.0091(7) -0.0243(7)
C12 0.0346(7) 0.0544(9) 0.0488(9) 0.0068(6) -0.0046(6) -0.0181(6)
C13 0.0520(10) 0.0745(11) 0.0365(8) 0.0119(7) -0.0034(7) -0.0306(9)
C14 0.122(2) 0.0821(14) 0.0431(11) 0.0039(10) -0.0069(11) -0.0290(15)

loop_
_geom_bond_atom_site_label_1
_geom_bond_atom_site_label_2
_geom_bond_distance
_geom_bond_site_symmetry_2
_geom_bond_publ_flag
O1 C10 1.3181(16) . ?
O1 C13 1.4648(18) . ?
O2 C11 1.2212(19) . ?
O3 C12 1.2134(17) . ?
N1 C9 1.3255(18) . ?
N1 C1 1.4197(19) . ?
N1 H1 0.877(18) . ?
N2 C4 1.3899(19) . ?
N2 C8 1.432(2) . ?
N2 C7 1.434(2) . ?
C1 C6 1.376(2) . ?
C1 C2 1.378(2) . ?
C2 C3 1.377(2) . ?
C2 H2 0.98(2) . ?
C3 C4 1.395(2) . ?
C3 H3 0.98(2) . ?
C4 C5 1.389(2) . ?
C5 C6 1.378(2) . ?
C5 H5 0.941(19) . ?
C6 H6 0.95(2) . ?
C7 H7A 0.99(3) . ?
C7 H7B 0.98(2) . ?
C7 H7C 0.95(2) . ?
C8 H8A 0.97(2) . ?
C8 H8B 1.02(2) . ?
C8 H8C 0.957(19) . ?
C9 C10 1.3936(19) . ?
C9 C12 1.4949(19) . ?
C10 C11 1.445(2) . ?
C11 C12 1.514(2) . ?
C13 C14 1.469(3) . ?
C13 H13A 0.96(2) . ?
C13 H13B 0.990(19) . ?
C14 H14A 1.01(3) . ?
C14 H14B 0.97(3) . ?
C14 H14C 0.97(2) . ?

loop_
_cod_related_entry_id
_cod_related_entry_database
_cod_related_entry_code
1 ChemSpider 21122314
